data_4034293
loop_
_publ_author_name
'Zhang, Yu-Fang'
'Duan, Wen-Di'
'Chen, Jingjing'
'Hu, Youhong'

_publ_section_title
;
 Base-Promoted Cascade Reactions of 3-(1-Alkynyl)chromones with Pyridinium
 Ylides to Chromeno[2,3- d]azepine Derivatives.
;
_journal_issue 7
_journal_name_full 'The Journal of organic chemistry'
_journal_page_first 4467
_journal_page_last 4472
_journal_paper_doi 10.1021/acs.joc.8b03210
_journal_volume 84
_journal_year 2019
_chemical_formula_moiety 'C H2 Cl2, C24 H16 N2 O2'
_chemical_formula_sum 'C25 H18 Cl2 N2 O2'
_chemical_formula_weight 449.31
_space_group_crystal_system triclinic
_space_group_IT_number 2
_space_group_name_Hall '-P 1'
_space_group_name_H-M_alt 'P -1'
_atom_sites_solution_hydrogens geom
_atom_sites_solution_primary dual
_audit_creation_date 2018-06-11
_audit_creation_method
;
Olex2 1.2
(compiled 2018.05.29 svn.r3508 for OlexSys, GUI svn.r5506)
;
_cell_angle_alpha 106.973(5)
_cell_angle_beta 99.530(5)
_cell_angle_gamma 100.043(5)
_cell_formula_units_Z 2
_cell_length_a 8.3323(18)
_cell_length_b 10.241(2)
_cell_length_c 13.709(3)
_cell_measurement_reflns_used 959
_cell_measurement_temperature 173.15
_cell_measurement_theta_max 21.070
_cell_measurement_theta_min 2.550
_cell_volume 1072.2(4)
_computing_cell_refinement 'SAINT v8.34A (Bruker, 2013)'
_computing_data_reduction 'SAINT v8.34A (Bruker, 2013)'
_computing_molecular_graphics 'Olex2 (Dolomanov et al., 2009)'
_computing_publication_material 'Olex2 (Dolomanov et al., 2009)'
_computing_structure_refinement 'ShelXL (Sheldrick, 2015)'
_computing_structure_solution 'ShelXT (Sheldrick, 2015)'
_diffrn_ambient_temperature 173.15
_diffrn_measured_fraction_theta_full 0.990
_diffrn_measured_fraction_theta_max 0.985
_diffrn_measurement_device_type 'Bruker APX-II CCD'
_diffrn_radiation_type MoK\a
_diffrn_radiation_wavelength 0.71073
_diffrn_reflns_av_R_equivalents 0.0534
_diffrn_reflns_av_unetI/netI 0.0853
_diffrn_reflns_Laue_measured_fraction_full 0.990
_diffrn_reflns_Laue_measured_fraction_max 0.985
_diffrn_reflns_limit_h_max 10
_diffrn_reflns_limit_h_min -10
_diffrn_reflns_limit_k_max 12
_diffrn_reflns_limit_k_min -12
_diffrn_reflns_limit_l_max 17
_diffrn_reflns_limit_l_min -16
_diffrn_reflns_number 9013
_diffrn_reflns_point_group_measured_fraction_full 0.990
_diffrn_reflns_point_group_measured_fraction_max 0.985
_diffrn_reflns_theta_full 25.242
_diffrn_reflns_theta_max 26.400
_diffrn_reflns_theta_min 1.596
_exptl_absorpt_coefficient_mu 0.328
_exptl_absorpt_correction_T_max 0.7454
_exptl_absorpt_correction_T_min 0.6274
_exptl_absorpt_correction_type multi-scan
_exptl_absorpt_process_details
'SADABS-2014/5 (Bruker,2014/5) was used for absorption correction. wR2(int) was 0.0744 before and 0.0548 after correction. The Ratio of minimum to maximum transmission is 0.8417. The \l/2 correction factor is 0.00150.'
_exptl_crystal_colour colourless
_exptl_crystal_colour_primary colourless
_exptl_crystal_density_diffrn 1.392
_exptl_crystal_description block
_exptl_crystal_F_000 464
_exptl_crystal_size_max 0.18
_exptl_crystal_size_mid 0.15
_exptl_crystal_size_min 0.12
_refine_diff_density_max 0.453
_refine_diff_density_min -0.507
_refine_diff_density_rms 0.066
_refine_ls_extinction_coef 0.008(3)
_refine_ls_extinction_expression Fc^*^=kFc[1+0.001xFc^2^\l^3^/sin(2\q)]^-1/4^
_refine_ls_extinction_method 'SHELXL-2014/7 (Sheldrick 2014'
_refine_ls_goodness_of_fit_ref 1.036
_refine_ls_hydrogen_treatment constr
_refine_ls_matrix_type full
_refine_ls_number_parameters 281
_refine_ls_number_reflns 4343
_refine_ls_number_restraints 0
_refine_ls_restrained_S_all 1.036
_refine_ls_R_factor_all 0.1154
_refine_ls_R_factor_gt 0.0674
_refine_ls_shift/su_max 0.000
_refine_ls_shift/su_mean 0.000
_refine_ls_structure_factor_coef Fsqd
_refine_ls_weighting_details 'w=1/[\s^2^(Fo^2^)+(0.0916P)^2^+0.3324P] where P=(Fo^2^+2Fc^2^)/3'
_refine_ls_weighting_scheme calc
_refine_ls_wR_factor_gt 0.1675
_refine_ls_wR_factor_ref 0.2112
_reflns_Friedel_coverage 0.000
_reflns_number_gt 2532
_reflns_number_total 4343
_reflns_threshold_expression 'I > 2\s(I)'
_cod_data_source_file jo8b03210_si_001.cif
_cod_data_source_block mo_20180600-zyf_0m
_cod_database_code 4034293
_shelx_shelxl_version_number 2014/7
_shelx_space_group_comment
;
The symmetry employed for this shelxl refinement is uniquely defined
by the following loop, which should always be used as a source of
symmetry information in preference to the above space-group names.
They are only intended as comments.
;
_shelx_estimated_absorpt_t_max 0.962
_shelx_estimated_absorpt_t_min 0.943
_olex2_refinement_description
;
1. Fixed Uiso
 At 1.2 times of:
  All C(H) groups, All C(H,H) groups
2.a Ternary CH refined with riding coordinates:
 C17(H17), C16(H16)
2.b Secondary CH2 refined with riding coordinates:
 C24(H24A,H24B)
2.c Aromatic/amide H refined with riding coordinates:
 C19(H19), C9(H9), C15(H15), C23(H23), C12(H12), C20(H20), C1(H1), C4(H4),
 C14(H14), C21(H21), C2(H2), C3(H3), C13(H13), C22(H22)
;
_olex2_submission_special_instructions 'No special instructions were received'

loop_
_space_group_symop_operation_xyz
'x, y, z'
'-x, -y, -z'

loop_
_atom_site_label
_atom_site_type_symbol
_atom_site_fract_x
_atom_site_fract_y
_atom_site_fract_z
_atom_site_U_iso_or_equiv
_atom_site_adp_type
_atom_site_occupancy
_atom_site_site_symmetry_order
_atom_site_calc_flag
_atom_site_refinement_flags_posn
Cl2 Cl 0.2700(2) 0.69044(16) 0.08188(11) 0.0986(6) Uani 1 1 d .
Cl1 Cl -0.0402(3) 0.7017(2) 0.1492(2) 0.1503(9) Uani 1 1 d .
O2 O 0.7435(3) 0.9807(2) 0.61496(17) 0.0338(6) Uani 1 1 d .
O1 O 0.3992(3) 0.6887(2) 0.36712(18) 0.0430(6) Uani 1 1 d .
N2 N 0.4825(3) 0.6682(3) 0.7423(2) 0.0300(6) Uani 1 1 d .
C18 C 0.8332(4) 0.8153(3) 0.7628(2) 0.0301(7) Uani 1 1 d .
C25 C 0.6404(4) 0.8716(3) 0.6283(2) 0.0270(7) Uani 1 1 d .
C8 C 0.5200(4) 0.7735(3) 0.5501(2) 0.0276(7) Uani 1 1 d .
C10 C 0.3966(4) 0.6043(3) 0.6384(3) 0.0312(8) Uani 1 1 d .
C17 C 0.6864(4) 0.8807(3) 0.7410(2) 0.0276(7) Uani 1 1 d .
H17 H 0.7253 0.9830 0.7828 0.033 Uiso 1 1 calc R
C6 C 0.6261(4) 0.8880(3) 0.4290(3) 0.0329(8) Uani 1 1 d .
C16 C 0.5331(4) 0.8219(3) 0.7802(2) 0.0300(7) Uani 1 1 d .
H16 H 0.4366 0.8574 0.7529 0.036 Uiso 1 1 calc R
C7 C 0.5039(4) 0.7766(3) 0.4420(3) 0.0327(8) Uani 1 1 d .
C5 C 0.7381(4) 0.9868(3) 0.5154(3) 0.0325(8) Uani 1 1 d .
C19 C 0.8364(4) 0.6830(3) 0.6981(3) 0.0344(8) Uani 1 1 d .
H19 H 0.7485 0.6348 0.6376 0.041 Uiso 1 1 calc R
C11 C 0.2777(4) 0.4720(4) 0.6156(3) 0.0342(8) Uani 1 1 d .
N1 N 0.1809(4) 0.3697(3) 0.5945(3) 0.0528(9) Uani 1 1 d .
C9 C 0.4080(4) 0.6546(3) 0.5587(2) 0.0304(7) Uani 1 1 d .
H9 H 0.3266 0.6015 0.4958 0.037 Uiso 1 1 calc R
C15 C 0.5688(4) 0.8765(4) 0.8972(3) 0.0377(8) Uani 1 1 d .
H15 H 0.5715 0.9726 0.9303 0.045 Uiso 1 1 calc R
C23 C 0.9634(4) 0.8847(4) 0.8500(3) 0.0395(8) Uani 1 1 d .
H23 H 0.9646 0.9758 0.8942 0.047 Uiso 1 1 calc R
C12 C 0.5250(4) 0.5907(4) 0.8075(3) 0.0384(8) Uani 1 1 d .
H12 H 0.5139 0.4925 0.7773 0.046 Uiso 1 1 calc R
C20 C 0.9654(5) 0.6212(4) 0.7210(3) 0.0423(9) Uani 1 1 d .
H20 H 0.9665 0.5310 0.6765 0.051 Uiso 1 1 calc R
C1 C 0.6373(5) 0.8949(4) 0.3288(3) 0.0430(9) Uani 1 1 d .
H1 H 0.5625 0.8281 0.2677 0.052 Uiso 1 1 calc R
C4 C 0.8570(4) 1.0952(4) 0.5082(3) 0.0411(9) Uani 1 1 d .
H4 H 0.9309 1.1633 0.5691 0.049 Uiso 1 1 calc R
C14 C 0.5965(5) 0.7994(4) 0.9569(3) 0.0453(9) Uani 1 1 d .
H14 H 0.6275 0.8414 1.0310 0.054 Uiso 1 1 calc R
C21 C 1.0924(5) 0.6907(4) 0.8083(3) 0.0494(10) Uani 1 1 d .
H21 H 1.1814 0.6482 0.8245 0.059 Uiso 1 1 calc R
C2 C 0.7583(5) 1.0002(4) 0.3207(3) 0.0518(11) Uani 1 1 d .
H2 H 0.7688 1.0035 0.2535 0.062 Uiso 1 1 calc R
C3 C 0.8634(5) 1.1000(4) 0.4092(3) 0.0487(10) Uani 1 1 d .
H3 H 0.9422 1.1737 0.4020 0.058 Uiso 1 1 calc R
C13 C 0.5798(5) 0.6504(4) 0.9095(3) 0.0491(10) Uani 1 1 d .
H13 H 0.6085 0.5955 0.9519 0.059 Uiso 1 1 calc R
C22 C 1.0913(5) 0.8214(4) 0.8726(3) 0.0498(10) Uani 1 1 d .
H22 H 1.1794 0.8686 0.9332 0.060 Uiso 1 1 calc R
C24 C 0.1333(7) 0.6340(6) 0.1535(5) 0.0953(18) Uani 1 1 d .
H24A H 0.0972 0.5302 0.1257 0.114 Uiso 1 1 calc R
H24B H 0.1945 0.6613 0.2274 0.114 Uiso 1 1 calc R

loop_
_atom_site_aniso_label
_atom_site_aniso_U_11
_atom_site_aniso_U_22
_atom_site_aniso_U_33
_atom_site_aniso_U_23
_atom_site_aniso_U_13
_atom_site_aniso_U_12
Cl2 0.1352(14) 0.0933(11) 0.0717(9) 0.0450(8) 0.0201(9) 0.0112(9)
Cl1 0.1099(15) 0.1523(18) 0.189(2) 0.0565(16) 0.0187(15) 0.0460(13)
O2 0.0344(12) 0.0289(12) 0.0381(13) 0.0148(10) 0.0092(10) 0.0005(10)
O1 0.0494(15) 0.0426(14) 0.0301(13) 0.0079(11) 0.0039(12) 0.0053(12)
N2 0.0316(14) 0.0287(14) 0.0303(15) 0.0098(12) 0.0096(12) 0.0063(11)
C18 0.0280(16) 0.0358(18) 0.0267(16) 0.0137(14) 0.0077(14) 0.0008(14)
C25 0.0303(16) 0.0215(15) 0.0321(17) 0.0098(13) 0.0119(14) 0.0077(13)
C8 0.0317(17) 0.0261(17) 0.0268(16) 0.0087(13) 0.0102(14) 0.0078(13)
C10 0.0262(16) 0.0263(17) 0.0380(19) 0.0067(14) 0.0091(14) 0.0037(13)
C17 0.0283(16) 0.0246(16) 0.0275(16) 0.0074(13) 0.0034(13) 0.0053(13)
C6 0.0398(19) 0.0342(18) 0.0345(18) 0.0170(15) 0.0166(16) 0.0169(15)
C16 0.0345(17) 0.0267(17) 0.0320(17) 0.0104(14) 0.0121(14) 0.0096(14)
C7 0.0320(17) 0.0368(19) 0.0300(17) 0.0123(15) 0.0051(15) 0.0100(15)
C5 0.0361(18) 0.0340(18) 0.041(2) 0.0237(16) 0.0182(16) 0.0152(15)
C19 0.0297(17) 0.042(2) 0.0293(17) 0.0097(15) 0.0069(14) 0.0054(15)
C11 0.0345(18) 0.0314(19) 0.0371(19) 0.0079(15) 0.0122(15) 0.0108(16)
N1 0.0433(18) 0.0352(18) 0.075(2) 0.0137(16) 0.0185(17) -0.0014(15)
C9 0.0286(17) 0.0301(17) 0.0286(17) 0.0077(14) 0.0028(14) 0.0040(13)
C15 0.0368(19) 0.040(2) 0.0307(18) 0.0019(16) 0.0099(15) 0.0101(15)
C23 0.0344(19) 0.046(2) 0.0339(19) 0.0131(16) 0.0058(16) -0.0001(16)
C12 0.044(2) 0.0357(19) 0.042(2) 0.0171(16) 0.0148(17) 0.0124(16)
C20 0.042(2) 0.048(2) 0.047(2) 0.0207(18) 0.0192(18) 0.0197(17)
C1 0.046(2) 0.053(2) 0.042(2) 0.0230(18) 0.0187(17) 0.0220(18)
C4 0.0350(19) 0.041(2) 0.057(2) 0.0260(18) 0.0166(17) 0.0105(16)
C14 0.056(2) 0.051(2) 0.0287(19) 0.0093(17) 0.0149(17) 0.0158(19)
C21 0.037(2) 0.067(3) 0.061(3) 0.036(2) 0.0194(19) 0.0226(19)
C2 0.061(3) 0.067(3) 0.059(3) 0.045(2) 0.034(2) 0.032(2)
C3 0.045(2) 0.053(2) 0.073(3) 0.042(2) 0.030(2) 0.0224(19)
C13 0.068(3) 0.052(2) 0.040(2) 0.0259(19) 0.019(2) 0.021(2)
C22 0.038(2) 0.067(3) 0.041(2) 0.023(2) -0.0012(17) 0.0041(19)
C24 0.086(4) 0.115(5) 0.089(4) 0.064(4) -0.008(3) 0.005(3)

loop_
_atom_type_symbol
_atom_type_description
_atom_type_scat_dispersion_real
_atom_type_scat_dispersion_imag
_atom_type_scat_source
C C 0.0033 0.0016 'International Tables Vol C Tables 4.2.6.8 and 6.1.1.4'
H H 0.0000 0.0000 'International Tables Vol C Tables 4.2.6.8 and 6.1.1.4'
Cl Cl 0.1484 0.1585 'International Tables Vol C Tables 4.2.6.8 and 6.1.1.4'
N N 0.0061 0.0033 'International Tables Vol C Tables 4.2.6.8 and 6.1.1.4'
O O 0.0106 0.0060 'International Tables Vol C Tables 4.2.6.8 and 6.1.1.4'

loop_
_geom_angle_atom_site_label_1
_geom_angle_atom_site_label_2
_geom_angle_atom_site_label_3
_geom_angle
C25 O2 C5 119.4(2)
C10 N2 C16 116.7(3)
C10 N2 C12 122.2(3)
C12 N2 C16 121.0(3)
C19 C18 C17 121.0(3)
C23 C18 C17 120.2(3)
C23 C18 C19 118.8(3)
O2 C25 C17 108.4(2)
C8 C25 O2 123.8(3)
C8 C25 C17 127.8(3)
C25 C8 C7 119.3(3)
C25 C8 C9 126.5(3)
C9 C8 C7 113.9(3)
N2 C10 C11 115.5(3)
C9 C10 N2 127.1(3)
C9 C10 C11 117.4(3)
C18 C17 H17 106.4
C18 C17 C16 112.5(3)
C25 C17 C18 112.0(2)
C25 C17 H17 106.4
C25 C17 C16 112.5(3)
C16 C17 H17 106.4
C5 C6 C7 120.2(3)
C5 C6 C1 118.1(3)
C1 C6 C7 121.6(3)
N2 C16 C17 113.1(2)
N2 C16 H16 107.7
N2 C16 C15 110.2(3)
C17 C16 H16 107.7
C15 C16 C17 110.3(3)
C15 C16 H16 107.7
O1 C7 C8 122.6(3)
O1 C7 C6 122.0(3)
C6 C7 C8 115.4(3)
O2 C5 C4 115.5(3)
C6 C5 O2 121.5(3)
C6 C5 C4 123.0(3)
C18 C19 H19 119.6
C20 C19 C18 120.8(3)
C20 C19 H19 119.6
N1 C11 C10 177.2(4)
C8 C9 H9 113.7
C10 C9 C8 132.6(3)
C10 C9 H9 113.7
C16 C15 H15 118.1
C14 C15 C16 123.8(3)
C14 C15 H15 118.1
C18 C23 H23 120.1
C22 C23 C18 119.9(3)
C22 C23 H23 120.0
N2 C12 H12 119.2
C13 C12 N2 121.7(3)
C13 C12 H12 119.2
C19 C20 H20 120.2
C21 C20 C19 119.7(3)
C21 C20 H20 120.2
C6 C1 H1 120.3
C2 C1 C6 119.3(4)
C2 C1 H1 120.3
C5 C4 H4 121.3
C3 C4 C5 117.5(4)
C3 C4 H4 121.3
C15 C14 H14 120.1
C15 C14 C13 119.8(3)
C13 C14 H14 120.1
C20 C21 H21 119.9
C20 C21 C22 120.2(3)
C22 C21 H21 119.9
C1 C2 H2 119.7
C3 C2 C1 120.6(4)
C3 C2 H2 119.7
C4 C3 H3 119.3
C2 C3 C4 121.5(4)
C2 C3 H3 119.3
C12 C13 C14 120.0(4)
C12 C13 H13 120.0
C14 C13 H13 120.0
C23 C22 H22 119.7
C21 C22 C23 120.6(3)
C21 C22 H22 119.7
Cl2 C24 H24A 108.9
Cl2 C24 H24B 108.9
Cl1 C24 Cl2 113.6(3)
Cl1 C24 H24A 108.9
Cl1 C24 H24B 108.9
H24A C24 H24B 107.7

loop_
_geom_bond_atom_site_label_1
_geom_bond_atom_site_label_2
_geom_bond_distance
Cl2 C24 1.751(6)
Cl1 C24 1.708(6)
O2 C25 1.362(4)
O2 C5 1.379(4)
O1 C7 1.231(4)
N2 C10 1.387(4)
N2 C16 1.465(4)
N2 C12 1.400(4)
C18 C17 1.522(4)
C18 C19 1.394(4)
C18 C23 1.384(4)
C25 C8 1.352(4)
C25 C17 1.501(4)
C8 C7 1.475(4)
C8 C9 1.446(4)
C10 C11 1.448(5)
C10 C9 1.347(5)
C17 H17 1.0000
C17 C16 1.559(4)
C6 C7 1.464(5)
C6 C5 1.379(5)
C6 C1 1.414(5)
C16 H16 1.0000
C16 C15 1.495(5)
C5 C4 1.391(5)
C19 H19 0.9500
C19 C20 1.377(5)
C11 N1 1.132(4)
C9 H9 0.9500
C15 H15 0.9500
C15 C14 1.313(5)
C23 H23 0.9500
C23 C22 1.379(5)
C12 H12 0.9500
C12 C13 1.315(5)
C20 H20 0.9500
C20 C21 1.371(5)
C1 H1 0.9500
C1 C2 1.385(5)
C4 H4 0.9500
C4 C3 1.382(5)
C14 H14 0.9500
C14 C13 1.445(5)
C21 H21 0.9500
C21 C22 1.374(5)
C2 H2 0.9500
C2 C3 1.377(6)
C3 H3 0.9500
C13 H13 0.9500
C22 H22 0.9500
C24 H24A 0.9900
C24 H24B 0.9900
